data_7156027
loop_
_publ_author_name
'Jagtap, Pratap R.'
'C\'isa\<rov\'a, Ivana'
'Jahn, Ullrich'

_publ_section_title
;
 Bioinspired total synthesis of tetrahydrofuran lignans by tandem
 nucleophilic addition/redox isomerization/oxidative coupling and
 cycloetherification reactions as key steps.
;
_journal_issue 5
_journal_name_full 'Organic &amp; biomolecular chemistry'
_journal_page_first 750
_journal_page_last 755
_journal_paper_doi 10.1039/c7ob02848b
_journal_volume 16
_journal_year 2018
_chemical_compound_source 'synthesized by the authors'
_chemical_formula_moiety 'C30 H24 Cl2 O2'
_chemical_formula_sum 'C30 H24 Cl2 O2'
_chemical_formula_weight 487.39
_space_group_crystal_system monoclinic
_space_group_IT_number 14
_space_group_name_Hall '-P 2ybc'
_space_group_name_H-M_alt 'P 1 21/c 1'
_symmetry_space_group_name_Hall '-P 2ybc'
_symmetry_space_group_name_H-M 'P 1 21/c 1'
_atom_sites_solution_hydrogens geom
_audit_creation_method SHELXL-2017/1
_audit_update_record
;
2017-11-21 deposited with the CCDC.
2017-12-08 downloaded from the CCDC.
;
_cell_angle_alpha 90
_cell_angle_beta 107.1430(10)
_cell_angle_gamma 90
_cell_formula_units_Z 4
_cell_length_a 15.2712(5)
_cell_length_b 11.6024(4)
_cell_length_c 14.6920(5)
_cell_measurement_reflns_used 9884
_cell_measurement_temperature 150(2)
_cell_measurement_theta_max 72.3516
_cell_measurement_theta_min 3.0283
_cell_volume 2487.51(15)
_computing_cell_refinement 'SAINT V8.37A (Bruker AXS Inc.)'
_computing_data_collection 'Bruker Instrument Service v4.2.9'
_computing_data_reduction 'SAINT V8.37A (Bruker AXS Inc.)'
_computing_structure_refinement 'SHELXL-2017/1 (Sheldrick, 2017)'
_computing_structure_solution 'XT, VERSION 2014/5'
_diffrn_ambient_temperature 150(2)
_diffrn_detector_area_resol_mean 10.24
_diffrn_measured_fraction_theta_full 1.000
_diffrn_measured_fraction_theta_max 0.994
_diffrn_measurement_device_type 'Bruker D8 VENTURE Kappa Duo PHOTON 100 CMOS'
_diffrn_measurement_method '\f and \w scans'
_diffrn_radiation_monochromator 'Helios Cu  multilayer optic'
_diffrn_radiation_type CuK\a
_diffrn_radiation_wavelength 1.54178
_diffrn_reflns_av_R_equivalents 0.0449
_diffrn_reflns_av_unetI/netI 0.0273
_diffrn_reflns_Laue_measured_fraction_full 1.000
_diffrn_reflns_Laue_measured_fraction_max 0.994
_diffrn_reflns_limit_h_max 18
_diffrn_reflns_limit_h_min -18
_diffrn_reflns_limit_k_max 13
_diffrn_reflns_limit_k_min -14
_diffrn_reflns_limit_l_max 18
_diffrn_reflns_limit_l_min -18
_diffrn_reflns_number 31092
_diffrn_reflns_point_group_measured_fraction_full 1.000
_diffrn_reflns_point_group_measured_fraction_max 0.994
_diffrn_reflns_theta_full 67.679
_diffrn_reflns_theta_max 72.344
_diffrn_reflns_theta_min 3.028
_diffrn_source 'I\mS  micro-focus sealed tube'
_exptl_absorpt_coefficient_mu 2.541
_exptl_absorpt_correction_T_max 0.9231
_exptl_absorpt_correction_T_min 0.6494
_exptl_absorpt_correction_type multi-scan
_exptl_absorpt_process_details
;
SADABS-2014/5 - Bruker AXS area detector scaling and absorption correction
;
_exptl_crystal_colour colourless
_exptl_crystal_density_diffrn 1.301
_exptl_crystal_description bar
_exptl_crystal_F_000 1016
_exptl_crystal_size_max 0.190
_exptl_crystal_size_mid 0.070
_exptl_crystal_size_min 0.030
_refine_diff_density_max 0.214
_refine_diff_density_min -0.533
_refine_diff_density_rms 0.044
_refine_ls_extinction_method none
_refine_ls_goodness_of_fit_ref 1.022
_refine_ls_hydrogen_treatment constr
_refine_ls_matrix_type full
_refine_ls_number_parameters 307
_refine_ls_number_reflns 4889
_refine_ls_number_restraints 0
_refine_ls_restrained_S_all 1.022
_refine_ls_R_factor_all 0.0493
_refine_ls_R_factor_gt 0.0365
_refine_ls_shift/su_max 0.000
_refine_ls_shift/su_mean 0.000
_refine_ls_structure_factor_coef Fsqd
_refine_ls_weighting_details 'w=1/[\s^2^(Fo^2^)+(0.0370P)^2^+1.1376P] where P=(Fo^2^+2Fc^2^)/3'
_refine_ls_weighting_scheme calc
_refine_ls_wR_factor_gt 0.0841
_refine_ls_wR_factor_ref 0.0910
_reflns_Friedel_coverage 0.000
_reflns_number_gt 3984
_reflns_number_total 4889
_reflns_threshold_expression 'I > 2\s(I)'
_cod_data_source_file c7ob02848b2.cif
_cod_data_source_block cu_jpu_463_3r_jahn
_cod_depositor_comments 'Adding full bibliography for 7156027--7156031.cif.'
_cod_database_code 7156027
_shelx_shelxl_version_number 2017/1
_shelx_space_group_comment
;
The symmetry employed for this shelxl refinement is uniquely defined
by the following loop, which should always be used as a source of
symmetry information in preference to the above space-group names.
They are only intended as comments.
;
_shelx_estimated_absorpt_t_min 0.644
_shelx_estimated_absorpt_t_max 0.928

loop_
_space_group_symop_operation_xyz
'x, y, z'
'-x, y+1/2, -z+1/2'
'-x, -y, -z'
'x, -y-1/2, z-1/2'

loop_
_atom_site_label
_atom_site_type_symbol
_atom_site_fract_x
_atom_site_fract_y
_atom_site_fract_z
_atom_site_U_iso_or_equiv
_atom_site_adp_type
_atom_site_occupancy
_atom_site_site_symmetry_order
_atom_site_calc_flag
_atom_site_refinement_flags_posn
_atom_site_refinement_flags_adp
Cl1 Cl 0.11094(3) 0.54779(4) 0.02771(3) 0.04205(13) Uani 1 1 d . .
Cl1' Cl 1.11492(3) 0.75604(6) 0.29100(4) 0.0708(2) Uani 1 1 d . .
O1 O 0.57340(8) 0.41645(10) 0.29589(9) 0.0361(3) Uani 1 1 d . .
O1' O 0.67805(8) 0.69093(10) 0.38931(9) 0.0358(3) Uani 1 1 d . .
C1 C 0.46605(10) 0.54350(13) 0.32942(11) 0.0243(3) Uani 1 1 d . .
C1' C 0.79012(10) 0.54617(13) 0.41019(11) 0.0252(3) Uani 1 1 d . .
C2 C 0.43767(11) 0.45904(14) 0.38221(12) 0.0299(4) Uani 1 1 d . .
H2 H 0.465200 0.384878 0.388907 0.036 Uiso 1 1 calc R U
C2' C 0.83144(11) 0.57970(16) 0.50491(12) 0.0335(4) Uani 1 1 d . .
H2' H 0.811646 0.647848 0.528817 0.040 Uiso 1 1 calc R U
C3 C 0.37007(12) 0.48179(16) 0.42489(13) 0.0368(4) Uani 1 1 d . .
H3 H 0.351122 0.423453 0.460367 0.044 Uiso 1 1 calc R U
C3' C 0.90067(12) 0.51408(19) 0.56339(12) 0.0422(5) Uani 1 1 d . .
H3' H 0.928302 0.537137 0.627498 0.051 Uiso 1 1 calc R U
C4 C 0.33014(13) 0.58977(17) 0.41574(14) 0.0422(4) Uani 1 1 d . .
H4 H 0.283362 0.605583 0.444611 0.051 Uiso 1 1 calc R U
C4' C 0.93004(12) 0.41505(18) 0.52929(13) 0.0404(4) Uani 1 1 d . .
H4' H 0.977601 0.370014 0.570028 0.048 Uiso 1 1 calc R U
C5 C 0.35825(13) 0.67470(16) 0.36462(15) 0.0432(5) Uani 1 1 d . .
H5 H 0.330980 0.748977 0.358999 0.052 Uiso 1 1 calc R U
C5' C 0.89055(11) 0.38144(16) 0.43642(13) 0.0366(4) Uani 1 1 d . .
H5' H 0.911236 0.313603 0.412949 0.044 Uiso 1 1 calc R U
C6 C 0.42608(11) 0.65239(15) 0.32136(13) 0.0335(4) Uani 1 1 d . .
H6 H 0.445114 0.711231 0.286395 0.040 Uiso 1 1 calc R U
C6' C 0.82050(11) 0.44655(14) 0.37697(12) 0.0307(4) Uani 1 1 d . .
H6' H 0.793158 0.422674 0.313025 0.037 Uiso 1 1 calc R U
C7 C 0.53818(10) 0.51193(13) 0.28378(11) 0.0252(3) Uani 1 1 d . .
C7' C 0.71235(10) 0.61665(13) 0.35163(11) 0.0247(3) Uani 1 1 d . .
C8 C 0.56747(10) 0.59682(13) 0.21885(11) 0.0242(3) Uani 1 1 d . .
H8 H 0.545078 0.675620 0.228274 0.029 Uiso 1 1 calc R U
C8' C 0.67323(10) 0.59884(13) 0.24422(11) 0.0245(3) Uani 1 1 d . .
H8' H 0.695645 0.524035 0.225647 0.029 Uiso 1 1 calc R U
C9 C 0.52251(10) 0.55878(15) 0.11490(11) 0.0302(4) Uani 1 1 d . .
H9A H 0.540777 0.612832 0.071615 0.036 Uiso 1 1 calc R U
H9B H 0.545424 0.481252 0.105366 0.036 Uiso 1 1 calc R U
C9' C 0.70519(11) 0.69941(16) 0.19258(13) 0.0345(4) Uani 1 1 d . .
H9'1 H 0.679935 0.687606 0.123004 0.041 Uiso 1 1 calc R U
H9'2 H 0.679122 0.772088 0.208599 0.041 Uiso 1 1 calc R U
C10 C 0.41888(10) 0.55533(14) 0.08909(11) 0.0258(3) Uani 1 1 d . .
C10' C 0.80789(10) 0.71279(14) 0.21680(11) 0.0283(3) Uani 1 1 d . .
C11 C 0.37259(10) 0.45164(14) 0.08430(11) 0.0278(3) Uani 1 1 d . .
H11 H 0.406236 0.381541 0.094758 0.033 Uiso 1 1 calc R U
C11' C 0.85209(12) 0.80326(15) 0.27359(13) 0.0373(4) Uani 1 1 d . .
H11' H 0.817143 0.856860 0.297301 0.045 Uiso 1 1 calc R U
C12 C 0.27802(11) 0.44846(14) 0.06451(11) 0.0290(3) Uani 1 1 d . .
H12 H 0.246841 0.376968 0.060777 0.035 Uiso 1 1 calc R U
C12' C 0.94610(13) 0.81710(17) 0.29645(14) 0.0429(5) Uani 1 1 d . .
H12' H 0.975520 0.878929 0.336164 0.051 Uiso 1 1 calc R U
C13 C 0.23003(10) 0.55088(14) 0.05034(12) 0.0299(4) Uani 1 1 d . .
C13' C 0.99628(11) 0.74058(18) 0.26114(13) 0.0395(4) Uani 1 1 d . .
C14 C 0.27386(11) 0.65564(15) 0.05407(13) 0.0352(4) Uani 1 1 d . .
H14 H 0.239934 0.725527 0.043570 0.042 Uiso 1 1 calc R U
C14' C 0.95494(12) 0.65035(17) 0.20366(13) 0.0393(4) Uani 1 1 d . .
H14' H 0.990255 0.598304 0.178965 0.047 Uiso 1 1 calc R U
C15 C 0.36823(11) 0.65676(15) 0.07344(13) 0.0334(4) Uani 1 1 d . .
H15 H 0.399026 0.728390 0.076083 0.040 Uiso 1 1 calc R U
C15' C 0.86071(11) 0.63667(16) 0.18235(12) 0.0347(4) Uani 1 1 d . .
H15' H 0.831809 0.573965 0.143422 0.042 Uiso 1 1 calc R U

loop_
_atom_site_aniso_label
_atom_site_aniso_U_11
_atom_site_aniso_U_22
_atom_site_aniso_U_33
_atom_site_aniso_U_23
_atom_site_aniso_U_13
_atom_site_aniso_U_12
Cl1 0.02063(19) 0.0452(3) 0.0570(3) 0.0035(2) 0.00636(18) -0.00058(16)
Cl1' 0.0243(2) 0.1128(5) 0.0677(4) 0.0433(4) 0.0020(2) -0.0164(3)
O1 0.0369(6) 0.0256(6) 0.0516(8) 0.0074(5) 0.0222(6) 0.0063(5)
O1' 0.0365(6) 0.0288(6) 0.0423(7) -0.0091(5) 0.0119(5) 0.0018(5)
C1 0.0204(7) 0.0278(8) 0.0244(8) -0.0024(6) 0.0060(6) -0.0027(6)
C1' 0.0222(7) 0.0276(8) 0.0262(8) 0.0020(6) 0.0079(6) -0.0057(6)
C2 0.0291(8) 0.0288(8) 0.0330(9) -0.0014(7) 0.0112(7) -0.0041(6)
C2' 0.0299(8) 0.0441(10) 0.0278(8) -0.0041(7) 0.0107(7) -0.0088(7)
C3 0.0377(9) 0.0394(10) 0.0388(10) -0.0026(8) 0.0198(8) -0.0108(7)
C3' 0.0320(9) 0.0688(14) 0.0234(9) 0.0039(9) 0.0044(7) -0.0083(9)
C4 0.0376(9) 0.0457(11) 0.0527(12) -0.0103(9) 0.0279(9) -0.0046(8)
C4' 0.0289(8) 0.0559(12) 0.0339(10) 0.0192(9) 0.0054(7) 0.0004(8)
C5 0.0436(10) 0.0345(10) 0.0610(13) -0.0021(9) 0.0300(9) 0.0053(8)
C5' 0.0326(9) 0.0332(9) 0.0418(10) 0.0077(8) 0.0074(8) 0.0038(7)
C6 0.0345(9) 0.0288(9) 0.0422(10) 0.0009(7) 0.0192(8) 0.0003(7)
C6' 0.0297(8) 0.0303(9) 0.0290(8) 0.0014(7) 0.0038(7) 0.0006(7)
C7 0.0221(7) 0.0248(8) 0.0273(8) -0.0011(6) 0.0051(6) -0.0009(6)
C7' 0.0241(7) 0.0211(7) 0.0308(8) -0.0008(6) 0.0109(6) -0.0053(6)
C8 0.0194(7) 0.0265(8) 0.0275(8) 0.0012(6) 0.0084(6) 0.0011(6)
C8' 0.0204(7) 0.0266(8) 0.0264(8) 0.0030(6) 0.0066(6) 0.0010(6)
C9 0.0235(8) 0.0401(9) 0.0274(8) -0.0011(7) 0.0080(6) -0.0010(7)
C9' 0.0233(8) 0.0411(10) 0.0387(10) 0.0164(8) 0.0083(7) 0.0003(7)
C10 0.0230(7) 0.0334(9) 0.0207(7) -0.0006(6) 0.0061(6) -0.0018(6)
C10' 0.0241(8) 0.0347(9) 0.0260(8) 0.0108(7) 0.0074(6) -0.0014(6)
C11 0.0272(8) 0.0278(8) 0.0275(8) 0.0010(7) 0.0067(6) 0.0035(6)
C11' 0.0410(9) 0.0331(9) 0.0410(10) 0.0028(8) 0.0170(8) -0.0022(7)
C12 0.0277(8) 0.0272(8) 0.0313(8) 0.0020(7) 0.0074(7) -0.0037(6)
C12' 0.0428(10) 0.0425(11) 0.0388(10) 0.0040(8) 0.0050(8) -0.0174(8)
C13 0.0210(7) 0.0347(9) 0.0315(9) 0.0025(7) 0.0040(6) -0.0008(6)
C13' 0.0239(8) 0.0565(12) 0.0350(10) 0.0222(9) 0.0038(7) -0.0071(8)
C14 0.0276(8) 0.0273(9) 0.0469(10) 0.0050(8) 0.0048(7) 0.0033(7)
C14' 0.0297(8) 0.0501(11) 0.0409(10) 0.0088(9) 0.0148(8) 0.0066(8)
C15 0.0292(8) 0.0272(9) 0.0414(10) 0.0031(7) 0.0064(7) -0.0046(6)
C15' 0.0313(8) 0.0388(10) 0.0330(9) -0.0014(8) 0.0080(7) -0.0038(7)

loop_
_atom_type_symbol
_atom_type_description
_atom_type_scat_dispersion_real
_atom_type_scat_dispersion_imag
_atom_type_scat_source
C C 0.0181 0.0091 'International Tables Vol C Tables 4.2.6.8 and 6.1.1.4'
H H 0.0000 0.0000 'International Tables Vol C Tables 4.2.6.8 and 6.1.1.4'
Cl Cl 0.3639 0.7018 'International Tables Vol C Tables 4.2.6.8 and 6.1.1.4'
O O 0.0492 0.0322 'International Tables Vol C Tables 4.2.6.8 and 6.1.1.4'

loop_
_geom_angle_atom_site_label_1
_geom_angle_atom_site_label_2
_geom_angle_atom_site_label_3
_geom_angle
C6 C1 C2 118.95(14)
C6 C1 C7 123.15(14)
C2 C1 C7 117.91(14)
C6' C1' C2' 118.75(15)
C6' C1' C7' 123.16(14)
C2' C1' C7' 118.02(15)
C3 C2 C1 120.92(16)
C3 C2 H2 119.5
C1 C2 H2 119.5
C3' C2' C1' 120.21(17)
C3' C2' H2' 119.9
C1' C2' H2' 119.9
C2 C3 C4 119.74(16)
C2 C3 H3 120.1
C4 C3 H3 120.1
C2' C3' C4' 120.35(17)
C2' C3' H3' 119.8
C4' C3' H3' 119.8
C5 C4 C3 120.02(16)
C5 C4 H4 120.0
C3 C4 H4 120.0
C5' C4' C3' 120.11(16)
C5' C4' H4' 119.9
C3' C4' H4' 119.9
C4 C5 C6 120.56(17)
C4 C5 H5 119.7
C6 C5 H5 119.7
C4' C5' C6' 120.07(17)
C4' C5' H5' 120.0
C6' C5' H5' 120.0
C5 C6 C1 119.80(16)
C5 C6 H6 120.1
C1 C6 H6 120.1
C1' C6' C5' 120.52(16)
C1' C6' H6' 119.7
C5' C6' H6' 119.7
O1 C7 C1 120.55(14)
O1 C7 C8 118.59(13)
C1 C7 C8 120.84(13)
O1' C7' C1' 120.05(14)
O1' C7' C8' 118.28(14)
C1' C7' C8' 121.67(13)
C7 C8 C9 107.88(12)
C7 C8 C8' 109.67(12)
C9 C8 C8' 111.79(12)
C7 C8 H8 109.2
C9 C8 H8 109.2
C8' C8 H8 109.2
C7' C8' C8 108.27(12)
C7' C8' C9' 108.71(13)
C8 C8' C9' 110.56(12)
C7' C8' H8' 109.8
C8 C8' H8' 109.8
C9' C8' H8' 109.8
C10 C9 C8 112.49(13)
C10 C9 H9A 109.1
C8 C9 H9A 109.1
C10 C9 H9B 109.1
C8 C9 H9B 109.1
H9A C9 H9B 107.8
C10' C9' C8' 114.69(13)
C10' C9' H9'1 108.6
C8' C9' H9'1 108.6
C10' C9' H9'2 108.6
C8' C9' H9'2 108.6
H9'1 C9' H9'2 107.6
C11 C10 C15 118.41(14)
C11 C10 C9 120.99(14)
C15 C10 C9 120.55(14)
C11' C10' C15' 117.96(15)
C11' C10' C9' 120.48(16)
C15' C10' C9' 121.56(16)
C10 C11 C12 121.16(15)
C10 C11 H11 119.4
C12 C11 H11 119.4
C12' C11' C10' 121.34(17)
C12' C11' H11' 119.3
C10' C11' H11' 119.3
C13 C12 C11 118.87(15)
C13 C12 H12 120.6
C11 C12 H12 120.6
C13' C12' C11' 119.26(18)
C13' C12' H12' 120.4
C11' C12' H12' 120.4
C12 C13 C14 121.50(14)
C12 C13 Cl1 119.16(12)
C14 C13 Cl1 119.34(12)
C12' C13' C14' 121.23(16)
C12' C13' Cl1' 119.58(15)
C14' C13' Cl1' 119.18(16)
C13 C14 C15 118.65(15)
C13 C14 H14 120.7
C15 C14 H14 120.7
C13' C14' C15' 118.87(17)
C13' C14' H14' 120.6
C15' C14' H14' 120.6
C14 C15 C10 121.40(15)
C14 C15 H15 119.3
C10 C15 H15 119.3
C10' C15' C14' 121.33(17)
C10' C15' H15' 119.3
C14' C15' H15' 119.3

loop_
_geom_bond_atom_site_label_1
_geom_bond_atom_site_label_2
_geom_bond_distance
Cl1 C13 1.7500(15)
Cl1' C13' 1.7431(17)
O1 C7 1.2214(19)
O1' C7' 1.2225(19)
C1 C6 1.393(2)
C1 C2 1.396(2)
C1 C7 1.494(2)
C1' C6' 1.387(2)
C1' C2' 1.403(2)
C1' C7' 1.489(2)
C2 C3 1.382(2)
C2 H2 0.9500
C2' C3' 1.378(3)
C2' H2' 0.9500
C3 C4 1.382(3)
C3 H3 0.9500
C3' C4' 1.380(3)
C3' H3' 0.9500
C4 C5 1.382(3)
C4 H4 0.9500
C4' C5' 1.376(3)
C4' H4' 0.9500
C5 C6 1.390(2)
C5 H5 0.9500
C5' C6' 1.388(2)
C5' H5' 0.9500
C6 H6 0.9500
C6' H6' 0.9500
C7 C8 1.527(2)
C7' C8' 1.528(2)
C8 C9 1.543(2)
C8 C8' 1.5470(19)
C8 H8 1.0000
C8' C9' 1.547(2)
C8' H8' 1.0000
C9 C10 1.515(2)
C9 H9A 0.9900
C9 H9B 0.9900
C9' C10' 1.510(2)
C9' H9'1 0.9900
C9' H9'2 0.9900
C10 C11 1.387(2)
C10 C15 1.390(2)
C10' C11' 1.386(2)
C10' C15' 1.388(2)
C11 C12 1.387(2)
C11 H11 0.9500
C11' C12' 1.384(2)
C11' H11' 0.9500
C12 C13 1.379(2)
C12 H12 0.9500
C12' C13' 1.371(3)
C12' H12' 0.9500
C13 C14 1.381(2)
C13' C14' 1.376(3)
C14 C15 1.384(2)
C14 H14 0.9500
C14' C15' 1.389(2)
C14' H14' 0.9500
C15 H15 0.9500
C15' H15' 0.9500

loop_
_geom_torsion_atom_site_label_1
_geom_torsion_atom_site_label_2
_geom_torsion_atom_site_label_3
_geom_torsion_atom_site_label_4
_geom_torsion
C6 C1 C2 C3 0.9(2)
C7 C1 C2 C3 -178.84(15)
C6' C1' C2' C3' -0.2(2)
C7' C1' C2' C3' 176.80(15)
C1 C2 C3 C4 -0.3(3)
C1' C2' C3' C4' 0.1(3)
C2 C3 C4 C5 -0.4(3)
C2' C3' C4' C5' 0.3(3)
C3 C4 C5 C6 0.5(3)
C3' C4' C5' C6' -0.5(3)
C4 C5 C6 C1 0.1(3)
C2 C1 C6 C5 -0.8(3)
C7 C1 C6 C5 178.95(16)
C2' C1' C6' C5' -0.1(2)
C7' C1' C6' C5' -176.92(15)
C4' C5' C6' C1' 0.4(3)
C6 C1 C7 O1 177.35(15)
C2 C1 C7 O1 -2.9(2)
C6 C1 C7 C8 -4.4(2)
C2 C1 C7 C8 175.35(14)
C6' C1' C7' O1' 166.82(15)
C2' C1' C7' O1' -10.1(2)
C6' C1' C7' C8' -13.1(2)
C2' C1' C7' C8' 170.03(13)
O1 C7 C8 C9 75.17(17)
C1 C7 C8 C9 -103.09(15)
O1 C7 C8 C8' -46.80(19)
C1 C7 C8 C8' 134.93(14)
O1' C7' C8' C8 -45.61(18)
C1' C7' C8' C8 134.31(14)
O1' C7' C8' C9' 74.54(17)
C1' C7' C8' C9' -105.54(15)
C7 C8 C8' C7' -50.71(16)
C9 C8 C8' C7' -170.32(13)
C7 C8 C8' C9' -169.69(13)
C9 C8 C8' C9' 70.70(17)
C7 C8 C9 C10 58.85(17)
C8' C8 C9 C10 179.51(13)
C7' C8' C9' C10' 58.17(19)
C8 C8' C9' C10' 176.89(14)
C8 C9 C10 C11 -102.61(17)
C8 C9 C10 C15 74.75(19)
C8' C9' C10' C11' -107.24(18)
C8' C9' C10' C15' 73.6(2)
C15 C10 C11 C12 -0.1(2)
C9 C10 C11 C12 177.35(15)
C15' C10' C11' C12' -0.7(3)
C9' C10' C11' C12' -179.90(16)
C10 C11 C12 C13 -0.6(2)
C10' C11' C12' C13' 0.9(3)
C11 C12 C13 C14 1.0(3)
C11 C12 C13 Cl1 -178.73(12)
C11' C12' C13' C14' -0.1(3)
C11' C12' C13' Cl1' -179.04(14)
C12 C13 C14 C15 -0.6(3)
Cl1 C13 C14 C15 179.06(14)
C12' C13' C14' C15' -0.7(3)
Cl1' C13' C14' C15' 178.20(14)
C13 C14 C15 C10 -0.1(3)
C11 C10 C15 C14 0.4(3)
C9 C10 C15 C14 -177.01(16)
C11' C10' C15' C14' -0.1(3)
C9' C10' C15' C14' 179.02(16)
C13' C14' C15' C10' 0.9(3)
